data_4032393
loop_
_publ_author_name
'Liang, Xuefeng'
'Zhou, Liyan'
'Min, Long'
'Ye, Weijian'
'Bao, Wenli'
'Ma, Wenjing'
'Yang, Qianqian'
'Qiao, Fangfang'
'Zhang, Xinhao'
'Lee, Chi-Sing'

_publ_section_title
;
 Diastereoselective Total Synthesis of (+-)-Basiliolide B and
 (+-)-epi-8-Basiliolide B.
;
_journal_name_full 'The Journal of organic chemistry'
_journal_paper_doi 10.1021/acs.joc.6b02921
_journal_year 2017
_chemical_absolute_configuration syn
_chemical_formula_moiety 'C21 H24 O7'
_chemical_formula_sum 'C21 H24 O7'
_chemical_formula_weight 388.40
_chemical_name_systematic
;
 ?
;
_space_group_crystal_system orthorhombic
_space_group_IT_number 43
_space_group_name_Hall 'F 2 -2d'
_space_group_name_H-M_alt 'F d d 2'
_symmetry_space_group_name_Hall 'F 2 -2d'
_symmetry_space_group_name_H-M 'F d d 2'
_atom_sites_solution_hydrogens mixed
_atom_sites_solution_primary direct
_atom_sites_solution_secondary difmap
_audit_creation_method SHELXL-2013
_cell_angle_alpha 90
_cell_angle_beta 90
_cell_angle_gamma 90
_cell_formula_units_Z 16
_cell_length_a 21.533(4)
_cell_length_b 30.738(6)
_cell_length_c 11.627(2)
_cell_measurement_reflns_used 5869
_cell_measurement_temperature 296(2)
_cell_measurement_theta_max 27.30
_cell_measurement_theta_min 2.31
_cell_volume 7696(2)
_computing_cell_refinement 'Bruker APEX2'
_computing_data_collection 'Bruker APEX2'
_computing_data_reduction 'Bruker SAINT'
_computing_molecular_graphics 'Bruker SHELXTL'
_computing_publication_material 'Bruker SHELXTL'
_computing_structure_refinement 'SHELXL-2013 (Sheldrick, 2013)'
_computing_structure_solution 'SHELXS-97 (Sheldrick, 1990)'
_diffrn_ambient_temperature 296(2)
_diffrn_measured_fraction_theta_full 1.000
_diffrn_measured_fraction_theta_max 0.994
_diffrn_measurement_device_type 'CCD area detector'
_diffrn_measurement_method 'phi and omega scans'
_diffrn_radiation_monochromator graphite
_diffrn_radiation_source 'fine-focus sealed tube'
_diffrn_radiation_type MoK\a
_diffrn_radiation_wavelength 0.71073
_diffrn_reflns_av_R_equivalents 0.0287
_diffrn_reflns_av_unetI/netI 0.0308
_diffrn_reflns_Laue_measured_fraction_full 1.000
_diffrn_reflns_Laue_measured_fraction_max 0.994
_diffrn_reflns_limit_h_max 25
_diffrn_reflns_limit_h_min -28
_diffrn_reflns_limit_k_max 31
_diffrn_reflns_limit_k_min -40
_diffrn_reflns_limit_l_max 15
_diffrn_reflns_limit_l_min -14
_diffrn_reflns_number 16202
_diffrn_reflns_point_group_measured_fraction_full 0.955
_diffrn_reflns_point_group_measured_fraction_max 0.911
_diffrn_reflns_theta_full 25.242
_diffrn_reflns_theta_max 28.382
_diffrn_reflns_theta_min 2.098
_exptl_absorpt_coefficient_mu 0.101
_exptl_absorpt_correction_T_max 0.9571
_exptl_absorpt_correction_T_min 0.9311
_exptl_absorpt_correction_type multi-scan
_exptl_absorpt_process_details 'SAINT ver 7.68b; BRUKER SADABS'
_exptl_crystal_colour colourless
_exptl_crystal_density_diffrn 1.341
_exptl_crystal_density_method 'not measured'
_exptl_crystal_description Block
_exptl_crystal_F_000 3296
_exptl_crystal_size_max 0.72
_exptl_crystal_size_mid 0.64
_exptl_crystal_size_min 0.44
_refine_diff_density_max 0.157
_refine_diff_density_min -0.184
_refine_diff_density_rms 0.037
_refine_ls_abs_structure_details
;
 Flack x determined using 1371 quotients [(I+)-(I-)]/[(I+)+(I-)]
 (Parsons and Flack (2004), Acta Cryst. A60, s61).
;
_refine_ls_abs_structure_Flack 0.1(4)
_refine_ls_extinction_method none
_refine_ls_goodness_of_fit_ref 1.020
_refine_ls_hydrogen_treatment mixed
_refine_ls_matrix_type full
_refine_ls_number_parameters 262
_refine_ls_number_reflns 4399
_refine_ls_number_restraints 1
_refine_ls_restrained_S_all 1.020
_refine_ls_R_factor_all 0.0487
_refine_ls_R_factor_gt 0.0361
_refine_ls_shift/su_max 0.000
_refine_ls_shift/su_mean 0.000
_refine_ls_structure_factor_coef Fsqd
_refine_ls_weighting_details 'w=1/[\s^2^(Fo^2^)+(0.0425P)^2^+2.7466P] where P=(Fo^2^+2Fc^2^)/3'
_refine_ls_weighting_scheme calc
_refine_ls_wR_factor_gt 0.0798
_refine_ls_wR_factor_ref 0.0860
_reflns_Friedel_coverage 0.748
_reflns_Friedel_fraction_full 0.905
_reflns_Friedel_fraction_max 0.819
_reflns_number_gt 3655
_reflns_number_total 4399
_reflns_threshold_expression 'I > 2\s(I)'
_cod_data_source_file jo6b02921_si_002.cif
_cod_data_source_block zsulcs02
_cod_database_code 4032393
_shelx_space_group_comment
;
The symmetry employed for this shelxl refinement is uniquely defined
by the following loop, which should always be used as a source of
symmetry information in preference to the above space-group names.
They are only intended as comments.
;
_shelx_estimated_absorpt_t_min 0.931
_shelx_estimated_absorpt_t_max 0.957
_shelxl_version_number 2013-4

loop_
_space_group_symop_operation_xyz
'x, y, z'
'-x, -y, z'
'x+1/4, -y+1/4, z+1/4'
'-x+1/4, y+1/4, z+1/4'
'x, y+1/2, z+1/2'
'-x, -y+1/2, z+1/2'
'x+1/4, -y+3/4, z+3/4'
'-x+1/4, y+3/4, z+3/4'
'x+1/2, y, z+1/2'
'-x+1/2, -y, z+1/2'
'x+3/4, -y+1/4, z+3/4'
'-x+3/4, y+1/4, z+3/4'
'x+1/2, y+1/2, z'
'-x+1/2, -y+1/2, z'
'x+3/4, -y+3/4, z+1/4'
'-x+3/4, y+3/4, z+1/4'

loop_
_atom_site_label
_atom_site_type_symbol
_atom_site_fract_x
_atom_site_fract_y
_atom_site_fract_z
_atom_site_U_iso_or_equiv
_atom_site_adp_type
_atom_site_occupancy
_atom_site_site_symmetry_order
_atom_site_calc_flag
_atom_site_refinement_flags_posn
_atom_site_refinement_flags_adp
O1 O 0.74710(8) 0.34338(7) 0.70316(18) 0.0564(5) Uani 1 1 d . .
O2 O 0.64745(7) 0.33614(6) 0.72093(14) 0.0473(4) Uani 1 1 d . .
O3 O 0.56170(8) 0.29981(5) 0.74270(15) 0.0450(4) Uani 1 1 d . .
O4 O 0.60322(9) 0.40488(6) 0.17766(17) 0.0584(5) Uani 1 1 d . .
O5 O 0.55689(8) 0.46709(5) 0.22170(15) 0.0488(5) Uani 1 1 d . .
O6 O 0.45494(9) 0.43212(6) 0.58813(17) 0.0555(5) Uani 1 1 d . .
O7 O 0.51508(7) 0.37394(5) 0.56421(13) 0.0343(3) Uani 1 1 d . .
C1 C 0.80234(12) 0.36065(12) 0.6518(3) 0.0653(9) Uani 1 1 d . .
H1A H 0.8381 0.3495 0.6913 0.098 Uiso 1 1 calc R U
H1B H 0.8019 0.3918 0.6572 0.098 Uiso 1 1 calc R U
H1C H 0.8041 0.3522 0.5723 0.098 Uiso 1 1 calc R U
C2 C 0.69308(10) 0.35577(8) 0.6554(2) 0.0399(5) Uani 1 1 d . .
C3 C 0.59657(10) 0.31547(7) 0.6747(2) 0.0339(5) Uani 1 1 d . .
C4 C 0.59011(10) 0.31459(6) 0.54526(18) 0.0308(4) Uani 1 1 d . .
H4A H 0.6322 0.3097 0.5159 0.037 Uiso 1 1 calc R U
C5 C 0.55140(10) 0.27502(7) 0.5030(2) 0.0361(5) Uani 1 1 d . .
C6 C 0.58863(13) 0.23356(8) 0.5309(3) 0.0524(7) Uani 1 1 d . .
H6A H 0.5904 0.2296 0.6127 0.079 Uiso 1 1 calc R U
H6B H 0.6300 0.2363 0.5009 0.079 Uiso 1 1 calc R U
H6C H 0.5687 0.2089 0.4964 0.079 Uiso 1 1 calc R U
C7 C 0.48640(11) 0.27278(8) 0.5543(2) 0.0432(6) Uani 1 1 d . .
H7A H 0.4693 0.2986 0.5813 0.052 Uiso 1 1 calc R U
C8 C 0.45276(16) 0.23769(11) 0.5634(3) 0.0621(8) Uani 1 1 d . .
H8A H 0.4102(16) 0.2372(10) 0.594(3) 0.074 Uiso 1 1 d . U
H8B H 0.4675(15) 0.2107(12) 0.545(3) 0.074 Uiso 1 1 d . U
C9 C 0.54614(12) 0.27953(8) 0.3712(2) 0.0411(5) Uani 1 1 d . .
H9A H 0.5873 0.2778 0.3377 0.049 Uiso 1 1 calc R U
H9B H 0.5218 0.2555 0.3413 0.049 Uiso 1 1 calc R U
C10 C 0.51602(11) 0.32214(8) 0.3352(2) 0.0398(5) Uani 1 1 d . .
H10A H 0.4755 0.3247 0.3711 0.048 Uiso 1 1 calc R U
H10B H 0.5103 0.3224 0.2524 0.048 Uiso 1 1 calc R U
C11 C 0.55692(10) 0.36054(7) 0.37108(18) 0.0307(5) Uani 1 1 d . .
H11A H 0.5966 0.3570 0.3310 0.037 Uiso 1 1 calc R U
C12 C 0.53157(9) 0.40640(7) 0.33807(19) 0.0324(5) Uani 1 1 d . .
C13 C 0.46319(11) 0.40705(9) 0.2980(2) 0.0460(6) Uani 1 1 d . .
H13A H 0.4595 0.3917 0.2264 0.069 Uiso 1 1 calc R U
H13B H 0.4499 0.4366 0.2877 0.069 Uiso 1 1 calc R U
H13C H 0.4376 0.3932 0.3549 0.069 Uiso 1 1 calc R U
C14 C 0.56900(10) 0.42530(7) 0.2384(2) 0.0354(5) Uani 1 1 d . .
C15 C 0.58349(14) 0.48690(9) 0.1192(2) 0.0522(7) Uani 1 1 d . .
H15A H 0.5717 0.5170 0.1157 0.078 Uiso 1 1 calc R U
H15B H 0.5684 0.4721 0.0521 0.078 Uiso 1 1 calc R U
H15C H 0.6279 0.4847 0.1221 0.078 Uiso 1 1 calc R U
C16 C 0.53800(10) 0.43597(7) 0.4470(2) 0.0355(5) Uani 1 1 d . .
H16A H 0.5254 0.4660 0.4311 0.043 Uiso 1 1 calc R U
C17 C 0.49809(11) 0.41538(7) 0.5396(2) 0.0382(5) Uani 1 1 d . .
C18 C 0.60329(10) 0.43370(7) 0.49203(19) 0.0357(5) Uani 1 1 d . .
H18A H 0.6289 0.4580 0.4970 0.043 Uiso 1 1 calc R U
C19 C 0.57153(9) 0.36012(7) 0.50151(18) 0.0286(4) Uani 1 1 d . .
C20 C 0.62170(10) 0.39431(7) 0.52418(18) 0.0318(5) Uani 1 1 d . .
C21 C 0.68311(10) 0.38309(7) 0.5691(2) 0.0371(5) Uani 1 1 d . .
H21A H 0.7175 0.3960 0.5347 0.045 Uiso 1 1 calc R U

loop_
_atom_site_aniso_label
_atom_site_aniso_U_11
_atom_site_aniso_U_22
_atom_site_aniso_U_33
_atom_site_aniso_U_23
_atom_site_aniso_U_13
_atom_site_aniso_U_12
O1 0.0375(8) 0.0771(13) 0.0544(12) 0.0237(10) -0.0098(9) -0.0048(9)
O2 0.0430(8) 0.0693(12) 0.0297(9) 0.0072(8) -0.0020(7) -0.0134(8)
O3 0.0505(9) 0.0488(10) 0.0357(9) 0.0072(8) 0.0068(8) -0.0074(8)
O4 0.0662(12) 0.0567(11) 0.0522(11) 0.0140(9) 0.0290(10) 0.0194(9)
O5 0.0604(10) 0.0402(10) 0.0457(11) 0.0137(8) 0.0183(9) 0.0060(8)
O6 0.0554(10) 0.0549(11) 0.0562(12) 0.0081(9) 0.0271(9) 0.0201(9)
O7 0.0339(8) 0.0355(8) 0.0334(8) 0.0035(6) 0.0099(6) 0.0049(6)
C1 0.0344(13) 0.090(2) 0.072(2) 0.0259(17) -0.0042(13) -0.0030(13)
C2 0.0344(11) 0.0513(15) 0.0342(12) 0.0009(10) -0.0008(10) -0.0037(10)
C3 0.0377(11) 0.0301(11) 0.0338(11) 0.0045(9) 0.0021(9) 0.0019(9)
C4 0.0332(10) 0.0291(11) 0.0300(11) 0.0010(8) 0.0010(9) 0.0035(8)
C5 0.0433(12) 0.0277(12) 0.0373(12) -0.0010(9) 0.0005(10) 0.0002(9)
C6 0.0670(17) 0.0326(13) 0.0575(17) -0.0020(12) -0.0022(14) 0.0069(12)
C7 0.0483(13) 0.0399(14) 0.0416(14) 0.0009(10) 0.0007(11) -0.0072(10)
C8 0.0662(19) 0.0550(19) 0.065(2) 0.0004(15) 0.0049(16) -0.0181(15)
C9 0.0482(13) 0.0379(14) 0.0371(13) -0.0078(10) -0.0015(11) -0.0031(10)
C10 0.0445(12) 0.0416(13) 0.0333(12) -0.0018(10) -0.0044(10) -0.0035(10)
C11 0.0303(10) 0.0328(12) 0.0291(11) 0.0013(8) 0.0031(8) 0.0016(8)
C12 0.0293(10) 0.0362(12) 0.0317(11) 0.0058(9) 0.0023(9) 0.0039(9)
C13 0.0318(11) 0.0532(15) 0.0530(15) 0.0153(12) 0.0010(11) 0.0045(10)
C14 0.0329(11) 0.0406(13) 0.0327(11) 0.0041(10) 0.0010(10) 0.0024(9)
C15 0.0669(17) 0.0474(15) 0.0423(14) 0.0154(11) 0.0130(13) -0.0018(13)
C16 0.0417(11) 0.0287(11) 0.0363(12) 0.0049(9) 0.0095(10) 0.0072(9)
C17 0.0409(12) 0.0373(13) 0.0365(12) 0.0020(10) 0.0076(10) 0.0078(10)
C18 0.0421(11) 0.0314(12) 0.0336(12) -0.0006(9) 0.0064(10) -0.0044(9)
C19 0.0300(10) 0.0282(11) 0.0276(10) 0.0000(8) 0.0051(8) 0.0020(8)
C20 0.0350(11) 0.0343(12) 0.0260(10) -0.0021(8) 0.0048(8) -0.0026(9)
C21 0.0342(11) 0.0417(13) 0.0355(12) -0.0017(10) 0.0013(9) -0.0047(9)

loop_
_atom_type_symbol
_atom_type_description
_atom_type_scat_dispersion_real
_atom_type_scat_dispersion_imag
_atom_type_scat_source
C C 0.0033 0.0016 'International Tables Vol C Tables 4.2.6.8 and 6.1.1.4'
H H 0.0000 0.0000 'International Tables Vol C Tables 4.2.6.8 and 6.1.1.4'
O O 0.0106 0.0060 'International Tables Vol C Tables 4.2.6.8 and 6.1.1.4'

loop_
_geom_angle_atom_site_label_1
_geom_angle_atom_site_label_2
_geom_angle_atom_site_label_3
_geom_angle
C2 O1 C1 116.2(2)
C3 O2 C2 123.50(18)
C14 O5 C15 116.59(19)
C17 O7 C19 112.79(16)
O1 C1 H1A 109.5
O1 C1 H1B 109.5
H1A C1 H1B 109.5
O1 C1 H1C 109.5
H1A C1 H1C 109.5
H1B C1 H1C 109.5
C21 C2 O1 129.2(2)
C21 C2 O2 125.4(2)
O1 C2 O2 105.28(19)
O3 C3 O2 115.4(2)
O3 C3 C4 126.5(2)
O2 C3 C4 118.09(19)
C3 C4 C19 109.64(17)
C3 C4 C5 112.23(18)
C19 C4 C5 117.83(17)
C3 C4 H4A 105.4
C19 C4 H4A 105.4
C5 C4 H4A 105.4
C7 C5 C6 111.0(2)
C7 C5 C9 109.00(19)
C6 C5 C9 108.8(2)
C7 C5 C4 113.86(18)
C6 C5 C4 107.57(19)
C9 C5 C4 106.45(18)
C5 C6 H6A 109.5
C5 C6 H6B 109.5
H6A C6 H6B 109.5
C5 C6 H6C 109.5
H6A C6 H6C 109.5
H6B C6 H6C 109.5
C8 C7 C5 125.5(3)
C8 C7 H7A 117.3
C5 C7 H7A 117.3
C7 C8 H8A 124(2)
C7 C8 H8B 123(2)
H8A C8 H8B 113(3)
C10 C9 C5 112.49(19)
C10 C9 H9A 109.1
C5 C9 H9A 109.1
C10 C9 H9B 109.1
C5 C9 H9B 109.1
H9A C9 H9B 107.8
C9 C10 C11 110.10(19)
C9 C10 H10A 109.6
C11 C10 H10A 109.6
C9 C10 H10B 109.6
C11 C10 H10B 109.6
H10A C10 H10B 108.2
C10 C11 C19 112.17(18)
C10 C11 C12 115.37(18)
C19 C11 C12 108.65(17)
C10 C11 H11A 106.7
C19 C11 H11A 106.7
C12 C11 H11A 106.7
C14 C12 C13 105.61(18)
C14 C12 C11 110.24(17)
C13 C12 C11 114.81(18)
C14 C12 C16 110.30(18)
C13 C12 C16 108.73(18)
C11 C12 C16 107.13(17)
C12 C13 H13A 109.5
C12 C13 H13B 109.5
H13A C13 H13B 109.5
C12 C13 H13C 109.5
H13A C13 H13C 109.5
H13B C13 H13C 109.5
O4 C14 O5 122.9(2)
O4 C14 C12 124.9(2)
O5 C14 C12 112.08(18)
O5 C15 H15A 109.5
O5 C15 H15B 109.5
H15A C15 H15B 109.5
O5 C15 H15C 109.5
H15A C15 H15C 109.5
H15B C15 H15C 109.5
C18 C16 C17 105.33(19)
C18 C16 C12 109.74(17)
C17 C16 C12 106.38(18)
C18 C16 H16A 111.7
C17 C16 H16A 111.7
C12 C16 H16A 111.7
O6 C17 O7 120.7(2)
O6 C17 C16 126.3(2)
O7 C17 C16 112.90(18)
C20 C18 C16 114.8(2)
C20 C18 H18A 122.6
C16 C18 H18A 122.6
O7 C19 C20 107.33(15)
O7 C19 C4 108.13(16)
C20 C19 C4 112.55(17)
O7 C19 C11 108.24(16)
C20 C19 C11 107.83(17)
C4 C19 C11 112.55(17)
C18 C20 C21 125.8(2)
C18 C20 C19 111.54(19)
C21 C20 C19 122.53(19)
C2 C21 C20 124.4(2)
C2 C21 H21A 117.8
C20 C21 H21A 117.8

loop_
_geom_bond_atom_site_label_1
_geom_bond_atom_site_label_2
_geom_bond_distance
O1 C2 1.344(3)
O1 C1 1.433(3)
O2 C3 1.376(3)
O2 C2 1.382(3)
O3 C3 1.192(3)
O4 C14 1.198(3)
O5 C14 1.325(3)
O5 C15 1.456(3)
O6 C17 1.203(3)
O7 C17 1.356(3)
O7 C19 1.480(2)
C1 H1A 0.9600
C1 H1B 0.9600
C1 H1C 0.9600
C2 C21 1.326(3)
C3 C4 1.511(3)
C4 C19 1.542(3)
C4 C5 1.554(3)
C4 H4A 0.9800
C5 C7 1.523(3)
C5 C6 1.540(3)
C5 C9 1.543(3)
C6 H6A 0.9600
C6 H6B 0.9600
C6 H6C 0.9600
C7 C8 1.304(4)
C7 H7A 0.9300
C8 H8A 0.98(3)
C8 H8B 0.91(4)
C9 C10 1.520(3)
C9 H9A 0.9700
C9 H9B 0.9700
C10 C11 1.531(3)
C10 H10A 0.9700
C10 H10B 0.9700
C11 C19 1.549(3)
C11 C12 1.559(3)
C11 H11A 0.9800
C12 C14 1.527(3)
C12 C13 1.545(3)
C12 C16 1.566(3)
C13 H13A 0.9600
C13 H13B 0.9600
C13 H13C 0.9600
C15 H15A 0.9600
C15 H15B 0.9600
C15 H15C 0.9600
C16 C18 1.502(3)
C16 C17 1.515(3)
C16 H16A 0.9800
C18 C20 1.328(3)
C18 H18A 0.9300
C19 C20 1.530(3)
C20 C21 1.463(3)
C21 H21A 0.9300

loop_
_geom_hbond_atom_site_label_D
_geom_hbond_atom_site_label_H
_geom_hbond_atom_site_label_A
_geom_hbond_distance_DH
_geom_hbond_distance_HA
_geom_hbond_distance_DA
_geom_hbond_angle_DHA
_geom_hbond_site_symmetry_A
C1 H1B O3 0.96 2.63 3.322(4) 129.2 7_554
C4 H4A O6 0.98 2.61 3.453(3) 144.8 7_554
C11 H11A O4 0.98 2.32 2.812(3) 110.5 .
C11 H11A O6 0.98 2.63 3.468(3) 144.1 7_554

loop_
_geom_torsion_atom_site_label_1
_geom_torsion_atom_site_label_2
_geom_torsion_atom_site_label_3
_geom_torsion_atom_site_label_4
_geom_torsion
C1 O1 C2 C21 -2.6(4)
C1 O1 C2 O2 -178.4(3)
C3 O2 C2 C21 48.4(4)
C3 O2 C2 O1 -135.6(2)
C2 O2 C3 O3 179.3(2)
C2 O2 C3 C4 -0.5(3)
O3 C3 C4 C19 107.1(2)
O2 C3 C4 C19 -73.1(2)
O3 C3 C4 C5 -25.9(3)
O2 C3 C4 C5 153.96(18)
C3 C4 C5 C7 57.3(2)
C19 C4 C5 C7 -71.5(2)
C3 C4 C5 C6 -66.2(2)
C19 C4 C5 C6 165.08(19)
C3 C4 C5 C9 177.41(18)
C19 C4 C5 C9 48.6(2)
C6 C5 C7 C8 -35.3(4)
C9 C5 C7 C8 84.5(3)
C4 C5 C7 C8 -156.9(3)
C7 C5 C9 C10 65.0(2)
C6 C5 C9 C10 -173.9(2)
C4 C5 C9 C10 -58.2(2)
C5 C9 C10 C11 64.4(3)
C9 C10 C11 C19 -55.4(2)
C9 C10 C11 C12 179.45(18)
C10 C11 C12 C14 -106.6(2)
C19 C11 C12 C14 126.51(19)
C10 C11 C12 C13 12.5(3)
C19 C11 C12 C13 -114.4(2)
C10 C11 C12 C16 133.39(19)
C19 C11 C12 C16 6.5(2)
C15 O5 C14 O4 4.8(4)
C15 O5 C14 C12 -171.8(2)
C13 C12 C14 O4 -109.3(3)
C11 C12 C14 O4 15.2(3)
C16 C12 C14 O4 133.4(2)
C13 C12 C14 O5 67.2(2)
C11 C12 C14 O5 -168.20(19)
C16 C12 C14 O5 -50.1(2)
C14 C12 C16 C18 -68.1(2)
C13 C12 C16 C18 176.53(18)
C11 C12 C16 C18 51.9(2)
C14 C12 C16 C17 178.43(17)
C13 C12 C16 C17 63.1(2)
C11 C12 C16 C17 -61.6(2)
C19 O7 C17 O6 -176.2(2)
C19 O7 C17 C16 4.6(3)
C18 C16 C17 O6 123.0(3)
C12 C16 C17 O6 -120.5(3)
C18 C16 C17 O7 -57.9(3)
C12 C16 C17 O7 58.6(2)
C17 C16 C18 C20 53.4(3)
C12 C16 C18 C20 -60.8(2)
C17 O7 C19 C20 52.7(2)
C17 O7 C19 C4 174.32(18)
C17 O7 C19 C11 -63.5(2)
C3 C4 C19 O7 -54.1(2)
C5 C4 C19 O7 75.9(2)
C3 C4 C19 C20 64.3(2)
C5 C4 C19 C20 -165.76(17)
C3 C4 C19 C11 -173.64(18)
C5 C4 C19 C11 -43.7(2)
C10 C11 C19 O7 -74.5(2)
C12 C11 C19 O7 54.2(2)
C10 C11 C19 C20 169.67(17)
C12 C11 C19 C20 -61.6(2)
C10 C11 C19 C4 44.9(2)
C12 C11 C19 C4 173.69(16)
C16 C18 C20 C21 179.0(2)
C16 C18 C20 C19 2.7(3)
O7 C19 C20 C18 -57.4(2)
C4 C19 C20 C18 -176.30(18)
C11 C19 C20 C18 59.0(2)
O7 C19 C20 C21 126.1(2)
C4 C19 C20 C21 7.3(3)
C11 C19 C20 C21 -117.5(2)
O1 C2 C21 C20 -179.8(2)
O2 C2 C21 C20 -4.7(4)
C18 C20 C21 C2 139.4(3)
C19 C20 C21 C2 -44.7(3)
